data_2019072
loop_
_publ_author_name
'Xiang, Jing'

_publ_section_title
;
 Two one-dimensional linear zinc(II) polymers:
 <i>catena</i>-poly[[[2,6-bis(1<i>H</i>-benzimidazol-2-yl-\k<i>N</i>^3^)pyridine]zinc(II)]-\m-pyridine-2,4-dicarboxylato-\k^2^<i>O</i>^2^:<i>O</i>^4^]
 and
 <i>catena</i>-poly[[[2,6-bis(1<i>H</i>-benzimidazol-2-yl-\k<i>N</i>^3^)pyridine]zinc(II)]-\m-pyridine-2,5-dicarboxylato-\k^2^<i>O</i>^2^:<i>O</i>^5^]
;
_journal_coeditor_code YP3033
_journal_issue 7
_journal_name_full 'Acta Crystallographica Section C'
_journal_page_first 750
_journal_page_last 753
_journal_paper_doi 10.1107/S0108270113016168
_journal_volume 69
_journal_year 2013
_chemical_formula_iupac '[Zn (C7 H3 N O4) (C19 H13 N5 )]'
_chemical_formula_moiety 'C26 H16 N6 O4 Zn'
_chemical_formula_sum 'C26 H16 N6 O4 Zn'
_chemical_formula_weight 541.82
_chemical_name_systematic
<i>catena</i>-Poly[[[2,6-bis(1<i>H</i>-benzimidazol-2-yl-\k<i>N</i>^3^)pyridine]zinc(II)]-\m-pyridine-2,5-dicarboxylato-\k^2^<i>O</i>^2^:<i>O</i>^5^]
_space_group_IT_number 14
_symmetry_cell_setting monoclinic
_symmetry_space_group_name_Hall '-P 2ybc'
_symmetry_space_group_name_H-M 'P 1 21/c 1'
_atom_sites_solution_hydrogens geom
_atom_sites_solution_primary direct
_atom_sites_solution_secondary difmap
_audit_creation_method SHELXL97
_cell_angle_alpha 90.00
_cell_angle_beta 104.42(3)
_cell_angle_gamma 90.00
_cell_formula_units_Z 4
_cell_length_a 11.066(3)
_cell_length_b 9.708(2)
_cell_length_c 21.717(6)
_cell_measurement_reflns_used 1213
_cell_measurement_temperature 293(2)
_cell_measurement_theta_max 28.3510
_cell_measurement_theta_min 2.8253
_cell_volume 2259.5(10)
_computing_cell_refinement 'SAINT (Bruker, 2004)'
_computing_data_collection 'APEX2 (Bruker, 2004)'
_computing_data_reduction 'SAINT (Bruker, 2004)'
_computing_molecular_graphics 'SHELXTL (Sheldrick, 2008)'
_computing_publication_material 'publCIF (Westrip, 2010)'
_computing_structure_refinement 'SHELXS97 (Sheldrick, 2008)'
_computing_structure_solution 'SHELXS97 (Sheldrick, 2008)'
_diffrn_ambient_temperature 293(2)
_diffrn_measured_fraction_theta_full 0.999
_diffrn_measured_fraction_theta_max 0.999
_diffrn_measurement_device_type 'Bruker APEX area-dectector'
_diffrn_measurement_method '\f and \w scans'
_diffrn_radiation_monochromator graphite
_diffrn_radiation_source 'fine-focus sealed tube'
_diffrn_radiation_type MoK\a
_diffrn_radiation_wavelength 0.71073
_diffrn_reflns_av_R_equivalents 0.0936
_diffrn_reflns_av_sigmaI/netI 0.1057
_diffrn_reflns_limit_h_max 12
_diffrn_reflns_limit_h_min -13
_diffrn_reflns_limit_k_max 11
_diffrn_reflns_limit_k_min -11
_diffrn_reflns_limit_l_max 18
_diffrn_reflns_limit_l_min -25
_diffrn_reflns_number 13029
_diffrn_reflns_theta_full 25.00
_diffrn_reflns_theta_max 25.00
_diffrn_reflns_theta_min 2.83
_exptl_absorpt_coefficient_mu 1.136
_exptl_absorpt_correction_T_max 1.00000
_exptl_absorpt_correction_T_min 0.95875
_exptl_absorpt_correction_type multi-scan
_exptl_absorpt_process_details '(SADABS; Sheldrick, 1996)'
_exptl_crystal_colour colourless
_exptl_crystal_density_diffrn 1.593
_exptl_crystal_density_method 'not measured'
_exptl_crystal_description block
_exptl_crystal_F_000 1104
_exptl_crystal_size_max 0.22
_exptl_crystal_size_mid 0.18
_exptl_crystal_size_min 0.16
_refine_diff_density_max 0.545
_refine_diff_density_min -0.405
_refine_ls_extinction_method none
_refine_ls_goodness_of_fit_ref 1.023
_refine_ls_hydrogen_treatment constr
_refine_ls_matrix_type full
_refine_ls_number_parameters 334
_refine_ls_number_reflns 3979
_refine_ls_number_restraints 0
_refine_ls_restrained_S_all 1.023
_refine_ls_R_factor_all 0.1140
_refine_ls_R_factor_gt 0.0599
_refine_ls_shift/su_max 0.000
_refine_ls_shift/su_mean 0.000
_refine_ls_structure_factor_coef Fsqd
_refine_ls_weighting_details 'calc w = 1/[\s^2^(Fo^2^)+(0.0352P)^2^] where P=(Fo^2^+2Fc^2^)/3'
_refine_ls_weighting_scheme calc
_refine_ls_wR_factor_gt 0.1016
_refine_ls_wR_factor_ref 0.1209
_reflns_number_gt 2454
_reflns_number_total 3979
_reflns_threshold_expression I>2\s(I)
_cod_data_source_file yp3033.cif
_cod_data_source_block II
_cod_original_cell_volume 2259.5(11)
_cod_original_sg_symbol_H-M 'P 21/c'
_cod_database_code 2019072
_cod_database_fobs_code 2019072

loop_
_symmetry_equiv_pos_as_xyz
'x, y, z'
'-x, y+1/2, -z+1/2'
'-x, -y, -z'
'x, -y-1/2, z-1/2'

loop_
_atom_site_type_symbol
_atom_site_label
_atom_site_fract_x
_atom_site_fract_y
_atom_site_fract_z
_atom_site_U_iso_or_equiv
_atom_site_adp_type
_atom_site_calc_flag
_atom_site_refinement_flags
_atom_site_occupancy
_atom_site_symmetry_multiplicity
Zn Zn1 0.29752(5) 0.36481(6) 0.09893(3) 0.0367(2) Uani d . 1 1
N N1 0.1661(4) 0.5253(4) 0.10675(19) 0.0362(10) Uani d . 1 1
N N2 0.0326(3) 0.6874(4) 0.0577(2) 0.0395(11) Uani d . 1 1
H H2A -0.0071 0.7417 0.0283 0.047 Uiso calc R 1 1
N N3 0.2613(3) 0.4742(4) 0.00976(19) 0.0340(10) Uani d . 1 1
N N4 0.4268(3) 0.2768(4) 0.04703(19) 0.0372(10) Uani d . 1 1
N N5 0.4988(4) 0.2791(4) -0.0402(2) 0.0408(11) Uani d . 1 1
H H5A 0.5063 0.3014 -0.0774 0.049 Uiso calc R 1 1
N N6 0.3019(4) 0.2062(4) 0.1672(2) 0.0424(11) Uani d . 1 1
O O1 0.1419(3) 0.2274(4) 0.05410(17) 0.0469(9) Uani d . 1 1
O O2 0.0347(4) 0.0458(4) 0.0752(2) 0.0866(15) Uani d . 1 1
O O3 0.5511(3) -0.0518(4) 0.33622(17) 0.0538(10) Uani d . 1 1
O O4 0.5515(4) 0.1742(4) 0.34483(18) 0.0608(11) Uani d . 1 1
C C1 0.1008(4) 0.5760(5) 0.1489(2) 0.0378(13) Uani d . 1 1
C C2 0.1104(5) 0.5416(6) 0.2121(3) 0.0569(16) Uani d . 1 1
H H2 0.1680 0.4765 0.2328 0.068 Uiso calc R 1 1
C C3 0.0319(6) 0.6069(6) 0.2431(3) 0.0726(19) Uani d . 1 1
H H3 0.0358 0.5848 0.2852 0.087 Uiso calc R 1 1
C C4 -0.0532(6) 0.7057(6) 0.2121(3) 0.073(2) Uani d . 1 1
H H4 -0.1056 0.7470 0.2342 0.088 Uiso calc R 1 1
C C5 -0.0624(5) 0.7440(6) 0.1505(3) 0.0615(17) Uani d . 1 1
H H5 -0.1184 0.8113 0.1306 0.074 Uiso calc R 1 1
C C6 0.0173(5) 0.6766(5) 0.1189(3) 0.0412(13) Uani d . 1 1
C C7 0.1223(4) 0.5957(5) 0.0533(2) 0.0343(12) Uani d . 1 1
C C8 0.1732(4) 0.5710(5) -0.0025(2) 0.0345(12) Uani d . 1 1
C C9 0.1413(5) 0.6396(5) -0.0601(3) 0.0456(14) Uani d . 1 1
H H9 0.0806 0.7081 -0.0678 0.055 Uiso calc R 1 1
C C10 0.2028(5) 0.6027(5) -0.1060(3) 0.0537(15) Uani d . 1 1
H H10 0.1830 0.6460 -0.1454 0.064 Uiso calc R 1 1
C C11 0.2938(5) 0.5013(5) -0.0931(3) 0.0485(14) Uani d . 1 1
H H11 0.3355 0.4764 -0.1237 0.058 Uiso calc R 1 1
C C12 0.3219(4) 0.4377(5) -0.0343(2) 0.0374(13) Uani d . 1 1
C C13 0.4145(4) 0.3308(5) -0.0102(2) 0.0372(13) Uani d . 1 1
C C14 0.5701(5) 0.1834(5) 0.0006(3) 0.0421(14) Uani d . 1 1
C C15 0.6698(5) 0.1015(5) -0.0056(3) 0.0519(15) Uani d . 1 1
H H15 0.6992 0.1023 -0.0421 0.062 Uiso calc R 1 1
C C16 0.7222(5) 0.0191(6) 0.0459(3) 0.0617(17) Uani d . 1 1
H H16 0.7888 -0.0378 0.0440 0.074 Uiso calc R 1 1
C C17 0.6785(5) 0.0187(6) 0.1002(3) 0.0638(18) Uani d . 1 1
H H17 0.7176 -0.0375 0.1340 0.077 Uiso calc R 1 1
C C18 0.5787(5) 0.0990(6) 0.1062(3) 0.0546(16) Uani d . 1 1
H H18 0.5494 0.0967 0.1428 0.065 Uiso calc R 1 1
C C19 0.5245(4) 0.1829(5) 0.0552(3) 0.0395(13) Uani d . 1 1
C C20 0.2266(5) 0.0999(5) 0.1469(3) 0.0422(13) Uani d . 1 1
C C21 0.2401(5) -0.0256(6) 0.1796(3) 0.0501(15) Uani d . 1 1
H H21 0.1859 -0.0982 0.1647 0.060 Uiso calc R 1 1
C C22 0.3348(5) -0.0406(5) 0.2343(3) 0.0507(15) Uani d . 1 1
H H22 0.3472 -0.1246 0.2555 0.061 Uiso calc R 1 1
C C23 0.4117(5) 0.0714(5) 0.2573(2) 0.0395(13) Uani d . 1 1
C C24 0.3902(5) 0.1929(5) 0.2225(2) 0.0435(14) Uani d . 1 1
H H24 0.4392 0.2692 0.2380 0.052 Uiso calc R 1 1
C C25 0.1267(5) 0.1253(6) 0.0867(3) 0.0479(14) Uani d . 1 1
C C26 0.5188(5) 0.0612(6) 0.3191(2) 0.0357(12) Uani d . 1 1

loop_
_atom_site_aniso_label
_atom_site_aniso_U_11
_atom_site_aniso_U_22
_atom_site_aniso_U_33
_atom_site_aniso_U_12
_atom_site_aniso_U_13
_atom_site_aniso_U_23
Zn1 0.0357(4) 0.0404(4) 0.0327(3) 0.0056(3) 0.0062(3) 0.0021(3)
N1 0.041(3) 0.034(2) 0.033(3) 0.0093(19) 0.009(2) 0.0030(19)
N2 0.042(3) 0.039(3) 0.039(3) 0.010(2) 0.013(2) 0.009(2)
N3 0.030(2) 0.038(2) 0.034(3) 0.0013(19) 0.007(2) 0.0005(19)
N4 0.032(2) 0.044(3) 0.036(3) 0.010(2) 0.008(2) -0.001(2)
N5 0.044(3) 0.049(3) 0.034(3) 0.005(2) 0.016(2) 0.001(2)
N6 0.046(3) 0.044(3) 0.036(3) 0.001(2) 0.008(2) -0.002(2)
O1 0.041(2) 0.050(2) 0.050(3) 0.0037(17) 0.0113(19) 0.0013(19)
O2 0.061(3) 0.085(3) 0.094(4) -0.027(3) -0.019(3) 0.024(3)
O3 0.050(2) 0.055(3) 0.050(3) 0.001(2) 0.000(2) 0.008(2)
O4 0.071(3) 0.067(3) 0.040(2) -0.003(2) 0.005(2) -0.002(2)
C1 0.042(3) 0.039(3) 0.033(3) 0.005(2) 0.012(3) 0.000(2)
C2 0.071(4) 0.056(4) 0.046(4) 0.018(3) 0.019(3) 0.006(3)
C3 0.109(6) 0.071(5) 0.048(4) 0.020(4) 0.038(4) 0.012(3)
C4 0.100(5) 0.068(4) 0.072(5) 0.029(4) 0.059(5) 0.000(4)
C5 0.067(4) 0.059(4) 0.067(5) 0.024(3) 0.033(4) 0.008(3)
C6 0.045(3) 0.036(3) 0.045(4) 0.003(2) 0.016(3) 0.000(2)
C7 0.030(3) 0.035(3) 0.038(3) 0.002(2) 0.009(3) 0.003(2)
C8 0.028(3) 0.040(3) 0.034(3) -0.001(2) 0.006(2) 0.001(2)
C9 0.041(3) 0.046(3) 0.048(4) 0.012(3) 0.009(3) 0.008(3)
C10 0.058(4) 0.064(4) 0.041(4) 0.012(3) 0.015(3) 0.016(3)
C11 0.049(4) 0.057(4) 0.046(4) 0.011(3) 0.023(3) 0.002(3)
C12 0.035(3) 0.041(3) 0.036(3) -0.001(2) 0.008(3) -0.004(2)
C13 0.035(3) 0.039(3) 0.037(3) 0.004(2) 0.008(3) -0.002(2)
C14 0.039(3) 0.044(3) 0.044(4) 0.008(3) 0.011(3) -0.007(3)
C15 0.046(4) 0.064(4) 0.049(4) 0.010(3) 0.018(3) -0.011(3)
C16 0.052(4) 0.064(4) 0.067(5) 0.028(3) 0.011(4) -0.009(3)
C17 0.067(4) 0.071(4) 0.053(4) 0.035(3) 0.013(4) 0.004(3)
C18 0.048(4) 0.073(4) 0.042(4) 0.020(3) 0.010(3) -0.001(3)
C19 0.031(3) 0.042(3) 0.042(3) 0.006(2) 0.002(3) -0.007(2)
C20 0.037(3) 0.054(4) 0.036(3) -0.001(3) 0.010(3) 0.001(3)
C21 0.048(4) 0.048(4) 0.050(4) -0.007(3) 0.004(3) 0.007(3)
C22 0.048(4) 0.050(4) 0.051(4) -0.006(3) 0.008(3) 0.010(3)
C23 0.041(3) 0.044(3) 0.036(3) 0.000(3) 0.016(3) 0.004(3)
C24 0.039(3) 0.056(4) 0.034(3) -0.002(3) 0.007(3) 0.003(3)
C25 0.040(3) 0.053(4) 0.049(4) 0.013(3) 0.009(3) 0.007(3)
C26 0.051(3) 0.035(3) 0.028(3) -0.013(3) 0.022(3) -0.003(2)

loop_
_atom_type_symbol
_atom_type_description
_atom_type_scat_dispersion_real
_atom_type_scat_dispersion_imag
_atom_type_scat_source
C C 0.0033 0.0016 'International Tables Vol C Tables 4.2.6.8 and 6.1.1.4'
H H 0.0000 0.0000 'International Tables Vol C Tables 4.2.6.8 and 6.1.1.4'
O O 0.0106 0.0060 'International Tables Vol C Tables 4.2.6.8 and 6.1.1.4'
N N 0.0061 0.0033 'International Tables Vol C Tables 4.2.6.8 and 6.1.1.4'
Zn Zn 0.2839 1.4301 'International Tables Vol C Tables 4.2.6.8 and 6.1.1.4'

loop_
_geom_angle_atom_site_label_1
_geom_angle_atom_site_label_2
_geom_angle_atom_site_label_3
_geom_angle_site_symmetry_1
_geom_angle_site_symmetry_3
_geom_angle
O3 Zn1 N6 2_655 . 86.23(16)
O3 Zn1 N3 2_655 . 110.92(14)
N6 Zn1 N3 . . 161.46(15)
O3 Zn1 N1 2_655 . 96.37(15)
N6 Zn1 N1 . . 111.39(15)
N3 Zn1 N1 . . 74.81(15)
O3 Zn1 N4 2_655 . 88.93(15)
N6 Zn1 N4 . . 99.84(15)
N3 Zn1 N4 . . 74.37(15)
N1 Zn1 N4 . . 148.57(15)
O3 Zn1 O1 2_655 . 161.75(15)
N6 Zn1 O1 . . 75.53(15)
N3 Zn1 O1 . . 87.21(14)
N1 Zn1 O1 . . 90.23(13)
N4 Zn1 O1 . . 94.29(14)
C7 N1 C1 . . 104.9(4)
C7 N1 Zn1 . . 114.0(3)
C1 N1 Zn1 . . 140.8(3)
C7 N2 C6 . . 106.6(4)
C7 N2 H2A . . 126.7
C6 N2 H2A . . 126.7
C8 N3 C12 . . 120.9(4)
C8 N3 Zn1 . . 119.3(3)
C12 N3 Zn1 . . 119.7(3)
C13 N4 C19 . . 105.9(4)
C13 N4 Zn1 . . 113.5(3)
C19 N4 Zn1 . . 140.5(3)
C13 N5 C14 . . 106.9(4)
C13 N5 H5A . . 126.5
C14 N5 H5A . . 126.5
C20 N6 C24 . . 118.4(5)
C20 N6 Zn1 . . 115.2(4)
C24 N6 Zn1 . . 125.0(3)
C25 O1 Zn1 . . 115.4(4)
C26 O3 Zn1 . 2_645 135.0(4)
N1 C1 C6 . . 109.5(4)
N1 C1 C2 . . 129.9(5)
C6 C1 C2 . . 120.7(5)
C3 C2 C1 . . 117.9(5)
C3 C2 H2 . . 121.1
C1 C2 H2 . . 121.1
C2 C3 C4 . . 120.9(6)
C2 C3 H3 . . 119.5
C4 C3 H3 . . 119.5
C5 C4 C3 . . 122.4(5)
C5 C4 H4 . . 118.8
C3 C4 H4 . . 118.8
C4 C5 C6 . . 116.6(5)
C4 C5 H5 . . 121.7
C6 C5 H5 . . 121.7
N2 C6 C1 . . 106.1(4)
N2 C6 C5 . . 132.4(5)
C1 C6 C5 . . 121.5(5)
N1 C7 N2 . . 112.9(4)
N1 C7 C8 . . 120.1(4)
N2 C7 C8 . . 126.9(4)
N3 C8 C9 . . 121.9(5)
N3 C8 C7 . . 111.1(4)
C9 C8 C7 . . 126.9(5)
C8 C9 C10 . . 117.7(5)
C8 C9 H9 . . 121.2
C10 C9 H9 . . 121.2
C11 C10 C9 . . 120.1(5)
C11 C10 H10 . . 119.9
C9 C10 H10 . . 119.9
C12 C11 C10 . . 119.2(5)
C12 C11 H11 . . 120.4
C10 C11 H11 . . 120.4
N3 C12 C11 . . 120.2(5)
N3 C12 C13 . . 111.2(5)
C11 C12 C13 . . 128.6(5)
N4 C13 N5 . . 112.4(4)
N4 C13 C12 . . 121.1(4)
N5 C13 C12 . . 126.5(5)
N5 C14 C15 . . 131.3(5)
N5 C14 C19 . . 106.0(4)
C15 C14 C19 . . 122.7(5)
C16 C15 C14 . . 116.0(5)
C16 C15 H15 . . 122.0
C14 C15 H15 . . 122.0
C15 C16 C17 . . 121.8(5)
C15 C16 H16 . . 119.1
C17 C16 H16 . . 119.1
C16 C17 C18 . . 122.4(6)
C16 C17 H17 . . 118.8
C18 C17 H17 . . 118.8
C17 C18 C19 . . 116.9(5)
C17 C18 H18 . . 121.6
C19 C18 H18 . . 121.6
C18 C19 N4 . . 130.9(5)
C18 C19 C14 . . 120.3(5)
N4 C19 C14 . . 108.8(4)
N6 C20 C21 . . 121.9(5)
N6 C20 C25 . . 115.1(5)
C21 C20 C25 . . 123.0(5)
C22 C21 C20 . . 119.4(5)
C22 C21 H21 . . 120.3
C20 C21 H21 . . 120.3
C21 C22 C23 . . 119.4(5)
C21 C22 H22 . . 120.3
C23 C22 H22 . . 120.3
C24 C23 C22 . . 117.4(5)
C24 C23 C26 . . 120.9(5)
C22 C23 C26 . . 121.6(5)
N6 C24 C23 . . 123.5(5)
N6 C24 H24 . . 118.3
C23 C24 H24 . . 118.3
O2 C25 O1 . . 126.3(5)
O2 C25 C20 . . 117.1(5)
O1 C25 C20 . . 116.5(5)
O3 C26 O4 . . 130.2(5)
O3 C26 C23 . . 115.8(5)
O4 C26 C23 . . 113.9(5)

loop_
_geom_bond_atom_site_label_1
_geom_bond_atom_site_label_2
_geom_bond_site_symmetry_2
_geom_bond_distance
_geom_bond_publ_flag
Zn1 O3 2_655 2.066(4) y
Zn1 N6 . 2.130(4) y
Zn1 N3 . 2.157(4) y
Zn1 N1 . 2.167(4) y
Zn1 N4 . 2.202(4) y
Zn1 O1 . 2.204(3) y
N1 C7 . 1.330(6) ?
N1 C1 . 1.390(6) ?
N2 C7 . 1.355(5) ?
N2 C6 . 1.385(6) ?
N2 H2A . 0.8600 ?
N3 C8 . 1.332(5) ?
N3 C12 . 1.345(6) ?
N4 C13 . 1.325(6) ?
N4 C19 . 1.392(5) ?
N5 C13 . 1.360(6) ?
N5 C14 . 1.386(6) ?
N5 H5A . 0.8600 ?
N6 C20 . 1.331(6) ?
N6 C24 . 1.352(6) ?
O1 C25 . 1.254(6) ?
O2 C25 . 1.251(6) ?
O3 C26 . 1.185(5) ?
O3 Zn1 2_645 2.066(4) ?
O4 C26 . 1.243(5) ?
C1 C6 . 1.390(6) ?
C1 C2 . 1.390(7) ?
C2 C3 . 1.379(7) ?
C2 H2 . 0.9300 ?
C3 C4 . 1.394(8) ?
C3 H3 . 0.9300 ?
C4 C5 . 1.368(8) ?
C4 H4 . 0.9300 ?
C5 C6 . 1.407(7) ?
C5 H5 . 0.9300 ?
C7 C8 . 1.477(7) ?
C8 C9 . 1.384(7) ?
C9 C10 . 1.386(7) ?
C9 H9 . 0.9300 ?
C10 C11 . 1.385(6) ?
C10 H10 . 0.9300 ?
C11 C12 . 1.383(7) ?
C11 H11 . 0.9300 ?
C12 C13 . 1.461(6) ?
C14 C15 . 1.392(6) ?
C14 C19 . 1.401(7) ?
C15 C16 . 1.380(7) ?
C15 H15 . 0.9300 ?
C16 C17 . 1.382(8) ?
C16 H16 . 0.9300 ?
C17 C18 . 1.384(7) ?
C17 H17 . 0.9300 ?
C18 C19 . 1.386(7) ?
C18 H18 . 0.9300 ?
C20 C21 . 1.399(7) ?
C20 C25 . 1.508(7) ?
C21 C22 . 1.382(7) ?
C21 H21 . 0.9300 ?
C22 C23 . 1.394(7) ?
C22 H22 . 0.9300 ?
C23 C24 . 1.389(7) ?
C23 C26 . 1.557(7) ?
C24 H24 . 0.9300 ?

loop_
_geom_hbond_atom_site_label_D
_geom_hbond_atom_site_label_H
_geom_hbond_atom_site_label_A
_geom_hbond_site_symmetry_A
_geom_hbond_distance_DH
_geom_hbond_distance_HA
_geom_hbond_distance_DA
_geom_hbond_angle_DHA
N2 H2A O1 3_565 0.86 2.05 2.824(5) 150.0
N5 H5A O4 4_565 0.86 1.89 2.739(6) 168.2
